data_7246236
loop_
_publ_author_name
'Ali, Akbar'
'Din, Zia Ud'
'Ibrahim, Muhammad'
'Ashfaq, Muhammad'
'Muhammad, Shabbir'
'Gull, Dania'
'Tahir, Muhammad Nawaz'
'Rodrigues-Filho, Edson'
'Al-Sehemi, Abdullah G.'
'Suleman, Muhammad'

_publ_section_title
;
 Acid catalyzed one-pot approach towards the synthesis of curcuminoid
 systems: unsymmetrical diarylidene cycloalkanones, exploration of their
 single crystals, optical and nonlinear optical properties
;
_journal_issue 7
_journal_name_full 'RSC Advances'
_journal_page_first 4476
_journal_page_last 4494
_journal_paper_doi 10.1039/D2RA07681K
_journal_volume 13
_journal_year 2023
_chemical_formula_iupac 'C19 H15 N O4'
_chemical_formula_moiety 'C19 H15 N O4'
_chemical_formula_sum 'C19 H15 N O4'
_chemical_formula_weight 321.32
_chemical_name_systematic
;
(3E,5E)-3-benzylidene-5-(4-nitrobenzylidene)dihydro-2H-pyran-4(3H)-one
;
_space_group_crystal_system monoclinic
_space_group_IT_number 14
_space_group_name_Hall '-P 2yn'
_space_group_name_H-M_alt 'P 1 21/n 1'
_atom_sites_solution_hydrogens geom
_atom_sites_solution_primary direct
_atom_sites_solution_secondary difmap
_audit_creation_method SHELXL-2019/2
_audit_update_record
;
2022-05-11 deposited with the CCDC.	2023-01-12 downloaded from the CCDC.
;
_cell_angle_alpha 90
_cell_angle_beta 90.5070(10)
_cell_angle_gamma 90
_cell_formula_units_Z 4
_cell_length_a 7.5877(4)
_cell_length_b 7.2192(4)
_cell_length_c 28.0023(14)
_cell_measurement_reflns_used 2850
_cell_measurement_temperature 296(2)
_cell_measurement_theta_max 26.729
_cell_measurement_theta_min 1.454
_cell_volume 1533.83(14)
_computing_cell_refinement 'SAINT (Bruker, 2007)'
_computing_data_collection 'APEX2 (Bruker, 2007)'
_computing_data_reduction 'SAINT (Bruker, 2007)'
_computing_molecular_graphics 'ORTEP-3 for Windows (Farrugia, 2012) and PLATON (Spek, 2009)'
_computing_publication_material
;
WinGX (Farrugia, 2012) and PLATON (Spek, 2009)
;
_computing_structure_refinement 'SHELXL-2019/2  (Sheldrick, 2019)'
_computing_structure_solution 'SHELXT-2015 (Sheldrick, 2015)'
_diffrn_ambient_temperature 296(2)
_diffrn_detector_area_resol_mean 7.901
_diffrn_measured_fraction_theta_full 1.000
_diffrn_measured_fraction_theta_max 1.000
_diffrn_measurement_device_type 'Bruker Kappa APEXII CCD'
_diffrn_measurement_method \w
_diffrn_radiation_monochromator graphite
_diffrn_radiation_source 'fine-focus sealed tube'
_diffrn_radiation_type MoK\a
_diffrn_radiation_wavelength 0.71073
_diffrn_reflns_av_R_equivalents 0.0194
_diffrn_reflns_av_unetI/netI 0.0107
_diffrn_reflns_Laue_measured_fraction_full 1.000
_diffrn_reflns_Laue_measured_fraction_max 1.000
_diffrn_reflns_limit_h_max 9
_diffrn_reflns_limit_h_min -9
_diffrn_reflns_limit_k_max 9
_diffrn_reflns_limit_k_min -9
_diffrn_reflns_limit_l_max 35
_diffrn_reflns_limit_l_min -35
_diffrn_reflns_number 24896
_diffrn_reflns_point_group_measured_fraction_full 1.000
_diffrn_reflns_point_group_measured_fraction_max 1.000
_diffrn_reflns_theta_full 25.242
_diffrn_reflns_theta_max 26.729
_diffrn_reflns_theta_min 1.454
_diffrn_standards_number 0
_exptl_absorpt_coefficient_mu 0.098
_exptl_absorpt_correction_T_max 0.988
_exptl_absorpt_correction_T_min 0.983
_exptl_absorpt_correction_type multi-scan
_exptl_absorpt_process_details '(SADABS; Bruker, 2007)'
_exptl_crystal_colour white
_exptl_crystal_density_diffrn 1.391
_exptl_crystal_density_method 'not measured'
_exptl_crystal_description needle
_exptl_crystal_F_000 672
_exptl_crystal_size_max 0.381
_exptl_crystal_size_mid 0.375
_exptl_crystal_size_min 0.186
_refine_diff_density_max 0.189
_refine_diff_density_min -0.189
_refine_diff_density_rms 0.033
_refine_ls_extinction_method none
_refine_ls_goodness_of_fit_ref 1.029
_refine_ls_hydrogen_treatment constr
_refine_ls_matrix_type full
_refine_ls_number_parameters 217
_refine_ls_number_reflns 3262
_refine_ls_number_restraints 0
_refine_ls_restrained_S_all 1.029
_refine_ls_R_factor_all 0.0474
_refine_ls_R_factor_gt 0.0413
_refine_ls_shift/su_max 0.000
_refine_ls_shift/su_mean 0.000
_refine_ls_structure_factor_coef Fsqd
_refine_ls_weighting_details 'w=1/[\s^2^(Fo^2^)+(0.0472P)^2^+0.5545P] where P=(Fo^2^+2Fc^2^)/3'
_refine_ls_weighting_scheme calc
_refine_ls_wR_factor_gt 0.1044
_refine_ls_wR_factor_ref 0.1095
_reflns_number_gt 2850
_reflns_number_total 3262
_reflns_threshold_expression I>2\s(I)
_cod_data_source_file d2ra07681k2.cif
_cod_data_source_block A1K7A11
_cod_original_sg_symbol_H-M 'P 21/n'
_cod_database_code 7246236
_shelx_shelxl_version_number 2019/2
_shelx_space_group_comment
;
The symmetry employed for this shelxl refinement is uniquely defined
by the following loop, which should always be used as a source of
symmetry information in preference to the above space-group names.
They are only intended as comments.
;

loop_
_space_group_symop_operation_xyz
'x, y, z'
'-x+1/2, y+1/2, -z+1/2'
'-x, -y, -z'
'x-1/2, -y-1/2, z-1/2'

loop_
_atom_site_label
_atom_site_type_symbol
_atom_site_fract_x
_atom_site_fract_y
_atom_site_fract_z
_atom_site_U_iso_or_equiv
_atom_site_adp_type
_atom_site_occupancy
_atom_site_site_symmetry_order
_atom_site_calc_flag
_atom_site_refinement_flags_posn
_atom_site_refinement_flags_adp
_atom_site_refinement_flags_occupancy
_atom_site_disorder_assembly
_atom_site_disorder_group
O1 O -0.32508(16) 0.6976(2) -0.15387(5) 0.0703(4) Uani 1 1 d . . . . .
O2 O -0.16115(18) 0.5255(2) -0.19751(5) 0.0798(4) Uani 1 1 d . . . . .
O3 O 0.71000(14) 0.7812(2) 0.01037(4) 0.0708(4) Uani 1 1 d . . . . .
O4 O 0.30539(14) 0.68285(17) 0.09411(4) 0.0539(3) Uani 1 1 d . . . . .
N1 N -0.18561(17) 0.6204(2) -0.16233(5) 0.0513(3) Uani 1 1 d . . . . .
C1 C 0.23546(17) 0.69275(19) -0.06442(5) 0.0368(3) Uani 1 1 d . . . . .
C2 C 0.26412(18) 0.6197(2) -0.10970(5) 0.0411(3) Uani 1 1 d . . . . .
H2 H 0.378162 0.588637 -0.118585 0.049 Uiso 1 1 calc R U . . .
C3 C 0.12725(19) 0.5924(2) -0.14169(5) 0.0423(3) Uani 1 1 d . . . . .
H3 H 0.147391 0.541166 -0.171616 0.051 Uiso 1 1 calc R U . . .
C4 C -0.03952(18) 0.64298(19) -0.12818(5) 0.0393(3) Uani 1 1 d . . . . .
C5 C -0.07372(19) 0.7177(2) -0.08424(5) 0.0454(3) Uani 1 1 d . . . . .
H5 H -0.187833 0.751522 -0.076101 0.054 Uiso 1 1 calc R U . . .
C6 C 0.06367(19) 0.7418(2) -0.05224(5) 0.0448(3) Uani 1 1 d . . . . .
H6 H 0.041600 0.791403 -0.022231 0.054 Uiso 1 1 calc R U . . .
C7 C 0.38933(18) 0.7217(2) -0.03336(5) 0.0403(3) Uani 1 1 d . . . . .
H7 H 0.496814 0.723396 -0.049062 0.048 Uiso 1 1 calc R U . . .
C8 C 0.40033(17) 0.74602(19) 0.01377(5) 0.0382(3) Uani 1 1 d . . . . .
C9 C 0.57861(18) 0.7828(2) 0.03507(5) 0.0420(3) Uani 1 1 d . . . . .
C10 C 0.58892(18) 0.82720(19) 0.08686(5) 0.0372(3) Uani 1 1 d . . . . .
C11 C 0.41995(19) 0.8177(2) 0.11433(5) 0.0461(4) Uani 1 1 d . . . . .
H11A H 0.445436 0.786103 0.147338 0.055 Uiso 1 1 calc R U . . .
H11B H 0.362768 0.937884 0.113781 0.055 Uiso 1 1 calc R U . . .
C12 C 0.24838(19) 0.7373(3) 0.04774(5) 0.0490(4) Uani 1 1 d . . . . .
H12A H 0.192562 0.857981 0.049484 0.059 Uiso 1 1 calc R U . . .
H12B H 0.161719 0.649494 0.035877 0.059 Uiso 1 1 calc R U . . .
C13 C 0.74777(18) 0.86477(19) 0.10560(5) 0.0392(3) Uani 1 1 d . . . . .
H13 H 0.840759 0.853469 0.084384 0.047 Uiso 1 1 calc R U . . .
C14 C 0.79921(18) 0.92056(19) 0.15385(5) 0.0382(3) Uani 1 1 d . . . . .
C15 C 0.9736(2) 0.8908(2) 0.16801(5) 0.0474(4) Uani 1 1 d . . . . .
H15 H 1.050513 0.832369 0.147173 0.057 Uiso 1 1 calc R U . . .
C16 C 1.0341(2) 0.9463(3) 0.21224(6) 0.0588(4) Uani 1 1 d . . . . .
H16 H 1.150418 0.923623 0.221233 0.071 Uiso 1 1 calc R U . . .
C17 C 0.9228(3) 1.0350(3) 0.24302(6) 0.0609(5) Uani 1 1 d . . . . .
H17 H 0.963743 1.073189 0.272828 0.073 Uiso 1 1 calc R U . . .
C18 C 0.7506(3) 1.0674(2) 0.22986(6) 0.0556(4) Uani 1 1 d . . . . .
H18 H 0.675650 1.127991 0.250797 0.067 Uiso 1 1 calc R U . . .
C19 C 0.6881(2) 1.0105(2) 0.18572(5) 0.0453(3) Uani 1 1 d . . . . .
H19 H 0.571210 1.032422 0.177244 0.054 Uiso 1 1 calc R U . . .

loop_
_atom_site_aniso_label
_atom_site_aniso_U_11
_atom_site_aniso_U_22
_atom_site_aniso_U_33
_atom_site_aniso_U_23
_atom_site_aniso_U_13
_atom_site_aniso_U_12
O1 0.0410(6) 0.0954(10) 0.0742(9) 0.0037(7) -0.0155(6) 0.0116(7)
O2 0.0713(9) 0.1046(11) 0.0630(8) -0.0256(8) -0.0292(7) 0.0127(8)
O3 0.0358(6) 0.1329(13) 0.0438(6) -0.0222(7) 0.0033(5) -0.0064(7)
O4 0.0480(6) 0.0744(8) 0.0393(5) 0.0128(5) -0.0040(4) -0.0218(5)
N1 0.0443(7) 0.0599(8) 0.0495(7) 0.0057(6) -0.0128(6) -0.0007(6)
C1 0.0348(7) 0.0395(7) 0.0362(7) 0.0028(5) -0.0015(5) -0.0006(5)
C2 0.0346(7) 0.0474(8) 0.0415(7) -0.0025(6) 0.0010(6) 0.0031(6)
C3 0.0435(8) 0.0460(8) 0.0374(7) -0.0040(6) -0.0028(6) 0.0018(6)
C4 0.0364(7) 0.0413(7) 0.0402(7) 0.0066(6) -0.0071(6) -0.0027(6)
C5 0.0328(7) 0.0602(9) 0.0432(8) 0.0035(7) 0.0011(6) 0.0042(6)
C6 0.0392(8) 0.0602(9) 0.0350(7) -0.0012(6) 0.0008(6) 0.0060(7)
C7 0.0330(7) 0.0472(8) 0.0405(7) -0.0019(6) -0.0011(5) 0.0015(6)
C8 0.0343(7) 0.0413(7) 0.0389(7) 0.0013(6) -0.0024(5) -0.0007(6)
C9 0.0346(7) 0.0523(8) 0.0391(7) -0.0011(6) -0.0002(6) -0.0007(6)
C10 0.0363(7) 0.0404(7) 0.0350(7) 0.0020(5) -0.0005(5) 0.0001(6)
C11 0.0391(8) 0.0626(9) 0.0366(7) 0.0019(7) 0.0001(6) -0.0064(7)
C12 0.0371(8) 0.0708(10) 0.0390(7) 0.0060(7) -0.0022(6) -0.0097(7)
C13 0.0360(7) 0.0431(7) 0.0383(7) 0.0008(6) 0.0012(5) -0.0008(6)
C14 0.0398(7) 0.0381(7) 0.0367(7) 0.0036(5) -0.0020(5) -0.0056(6)
C15 0.0401(8) 0.0566(9) 0.0455(8) -0.0005(7) -0.0022(6) -0.0050(7)
C16 0.0511(9) 0.0729(11) 0.0522(9) 0.0009(8) -0.0146(7) -0.0090(8)
C17 0.0793(12) 0.0625(11) 0.0406(8) -0.0035(8) -0.0143(8) -0.0098(9)
C18 0.0780(12) 0.0478(9) 0.0412(8) -0.0021(7) 0.0041(8) 0.0031(8)
C19 0.0488(8) 0.0432(8) 0.0439(8) 0.0018(6) -0.0010(6) 0.0032(6)

loop_
_atom_type_symbol
_atom_type_description
_atom_type_scat_dispersion_real
_atom_type_scat_dispersion_imag
_atom_type_scat_source
C C 0.0033 0.0016 'International Tables Vol C Tables 4.2.6.8 and 6.1.1.4'
H H 0.0000 0.0000 'International Tables Vol C Tables 4.2.6.8 and 6.1.1.4'
N N 0.0061 0.0033 'International Tables Vol C Tables 4.2.6.8 and 6.1.1.4'
O O 0.0106 0.0060 'International Tables Vol C Tables 4.2.6.8 and 6.1.1.4'

loop_
_geom_angle_atom_site_label_1
_geom_angle_atom_site_label_2
_geom_angle_atom_site_label_3
_geom_angle
_geom_angle_site_symmetry_1
_geom_angle_site_symmetry_3
_geom_angle_publ_flag
C11 O4 C12 110.80(12) . . ?
O2 N1 O1 123.58(14) . . ?
O2 N1 C4 118.10(13) . . ?
O1 N1 C4 118.31(14) . . ?
C2 C1 C6 118.19(12) . . ?
C2 C1 C7 117.70(12) . . ?
C6 C1 C7 124.04(13) . . ?
C3 C2 C1 121.52(13) . . ?
C3 C2 H2 119.2 . . ?
C1 C2 H2 119.2 . . ?
C4 C3 C2 118.25(13) . . ?
C4 C3 H3 120.9 . . ?
C2 C3 H3 120.9 . . ?
C5 C4 C3 122.28(13) . . ?
C5 C4 N1 118.76(13) . . ?
C3 C4 N1 118.94(13) . . ?
C4 C5 C6 119.01(13) . . ?
C4 C5 H5 120.5 . . ?
C6 C5 H5 120.5 . . ?
C5 C6 C1 120.74(13) . . ?
C5 C6 H6 119.6 . . ?
C1 C6 H6 119.6 . . ?
C8 C7 C1 130.48(13) . . ?
C8 C7 H7 114.8 . . ?
C1 C7 H7 114.8 . . ?
C7 C8 C9 117.78(13) . . ?
C7 C8 C12 125.42(13) . . ?
C9 C8 C12 116.80(12) . . ?
O3 C9 C10 121.31(13) . . ?
O3 C9 C8 120.85(13) . . ?
C10 C9 C8 117.80(12) . . ?
C13 C10 C9 117.76(12) . . ?
C13 C10 C11 125.32(13) . . ?
C9 C10 C11 116.86(12) . . ?
O4 C11 C10 110.45(12) . . ?
O4 C11 H11A 109.6 . . ?
C10 C11 H11A 109.6 . . ?
O4 C11 H11B 109.6 . . ?
C10 C11 H11B 109.6 . . ?
H11A C11 H11B 108.1 . . ?
O4 C12 C8 111.17(12) . . ?
O4 C12 H12A 109.4 . . ?
C8 C12 H12A 109.4 . . ?
O4 C12 H12B 109.4 . . ?
C8 C12 H12B 109.4 . . ?
H12A C12 H12B 108.0 . . ?
C10 C13 C14 130.66(13) . . ?
C10 C13 H13 114.7 . . ?
C14 C13 H13 114.7 . . ?
C19 C14 C15 117.87(13) . . ?
C19 C14 C13 124.27(13) . . ?
C15 C14 C13 117.77(13) . . ?
C16 C15 C14 121.26(15) . . ?
C16 C15 H15 119.4 . . ?
C14 C15 H15 119.4 . . ?
C17 C16 C15 119.93(16) . . ?
C17 C16 H16 120.0 . . ?
C15 C16 H16 120.0 . . ?
C16 C17 C18 120.04(15) . . ?
C16 C17 H17 120.0 . . ?
C18 C17 H17 120.0 . . ?
C17 C18 C19 120.47(16) . . ?
C17 C18 H18 119.8 . . ?
C19 C18 H18 119.8 . . ?
C18 C19 C14 120.43(15) . . ?
C18 C19 H19 119.8 . . ?
C14 C19 H19 119.8 . . ?

loop_
_geom_bond_atom_site_label_1
_geom_bond_atom_site_label_2
_geom_bond_distance
_geom_bond_site_symmetry_2
_geom_bond_publ_flag
O1 N1 1.2209(18) . ?
O2 N1 1.2156(18) . ?
O3 C9 1.2185(18) . ?
O4 C11 1.4197(18) . ?
O4 C12 1.4204(17) . ?
N1 C4 1.4666(18) . ?
C1 C2 1.3918(19) . ?
C1 C6 1.3960(19) . ?
C1 C7 1.4647(18) . ?
C2 C3 1.3798(19) . ?
C2 H2 0.9300 . ?
C3 C4 1.373(2) . ?
C3 H3 0.9300 . ?
C4 C5 1.370(2) . ?
C5 C6 1.380(2) . ?
C5 H5 0.9300 . ?
C6 H6 0.9300 . ?
C7 C8 1.3334(19) . ?
C7 H7 0.9300 . ?
C8 C9 1.4974(19) . ?
C8 C12 1.502(2) . ?
C9 C10 1.4863(19) . ?
C10 C13 1.3382(19) . ?
C10 C11 1.5025(19) . ?
C11 H11A 0.9700 . ?
C11 H11B 0.9700 . ?
C12 H12A 0.9700 . ?
C12 H12B 0.9700 . ?
C13 C14 1.4597(19) . ?
C13 H13 0.9300 . ?
C14 C19 1.393(2) . ?
C14 C15 1.395(2) . ?
C15 C16 1.377(2) . ?
C15 H15 0.9300 . ?
C16 C17 1.371(3) . ?
C16 H16 0.9300 . ?
C17 C18 1.374(3) . ?
C17 H17 0.9300 . ?
C18 C19 1.382(2) . ?
C18 H18 0.9300 . ?
C19 H19 0.9300 . ?

loop_
_geom_hbond_atom_site_label_D
_geom_hbond_atom_site_label_H
_geom_hbond_atom_site_label_A
_geom_hbond_distance_DH
_geom_hbond_distance_HA
_geom_hbond_distance_DA
_geom_hbond_angle_DHA
_geom_hbond_site_symmetry_A
_geom_hbond_publ_flag
C5 H5 O3 0.93 2.56 3.1620(18) 123.0 1_455 yes
C2 H2 O1 0.93 2.59 3.4102(19) 147.5 1_655 yes

loop_
_geom_torsion_atom_site_label_1
_geom_torsion_atom_site_label_2
_geom_torsion_atom_site_label_3
_geom_torsion_atom_site_label_4
_geom_torsion
_geom_torsion_site_symmetry_1
_geom_torsion_site_symmetry_2
_geom_torsion_site_symmetry_3
_geom_torsion_site_symmetry_4
_geom_torsion_publ_flag
C6 C1 C2 C3 -1.3(2) . . . . ?
C7 C1 C2 C3 -178.32(13) . . . . ?
C1 C2 C3 C4 1.4(2) . . . . ?
C2 C3 C4 C5 -0.5(2) . . . . ?
C2 C3 C4 N1 178.06(13) . . . . ?
O2 N1 C4 C5 -167.28(16) . . . . ?
O1 N1 C4 C5 12.6(2) . . . . ?
O2 N1 C4 C3 14.1(2) . . . . ?
O1 N1 C4 C3 -165.99(15) . . . . ?
C3 C4 C5 C6 -0.5(2) . . . . ?
N1 C4 C5 C6 -179.01(14) . . . . ?
C4 C5 C6 C1 0.6(2) . . . . ?
C2 C1 C6 C5 0.3(2) . . . . ?
C7 C1 C6 C5 177.14(14) . . . . ?
C2 C1 C7 C8 -162.09(15) . . . . ?
C6 C1 C7 C8 21.0(2) . . . . ?
C1 C7 C8 C9 -176.74(14) . . . . ?
C1 C7 C8 C12 4.1(3) . . . . ?
C7 C8 C9 O3 -3.6(2) . . . . ?
C12 C8 C9 O3 175.64(16) . . . . ?
C7 C8 C9 C10 174.46(13) . . . . ?
C12 C8 C9 C10 -6.3(2) . . . . ?
O3 C9 C10 C13 -0.2(2) . . . . ?
C8 C9 C10 C13 -178.32(13) . . . . ?
O3 C9 C10 C11 -177.59(16) . . . . ?
C8 C9 C10 C11 4.3(2) . . . . ?
C12 O4 C11 C10 -66.43(16) . . . . ?
C13 C10 C11 O4 -146.79(14) . . . . ?
C9 C10 C11 O4 30.34(18) . . . . ?
C11 O4 C12 C8 64.52(17) . . . . ?
C7 C8 C12 O4 152.65(15) . . . . ?
C9 C8 C12 O4 -26.6(2) . . . . ?
C9 C10 C13 C14 176.86(14) . . . . ?
C11 C10 C13 C14 -6.0(3) . . . . ?
C10 C13 C14 C19 -24.8(2) . . . . ?
C10 C13 C14 C15 158.80(15) . . . . ?
C19 C14 C15 C16 0.8(2) . . . . ?
C13 C14 C15 C16 177.39(15) . . . . ?
C14 C15 C16 C17 -0.9(3) . . . . ?
C15 C16 C17 C18 0.4(3) . . . . ?
C16 C17 C18 C19 0.2(3) . . . . ?
C17 C18 C19 C14 -0.4(2) . . . . ?
C15 C14 C19 C18 -0.1(2) . . . . ?
C13 C14 C19 C18 -176.47(14) . . . . ?
